data_7025708
loop_
_publ_author_name
'Kuwabara, Junpei'
'Munezawa, Goro'
'Okamoto, Ken'
'Kanbara, Takaki'

_publ_section_title
;
 Palladium(II) and platinum(II) complexes bearing a kappa(3)SCS pincer
 ligand with an azulene unit.
;
_journal_issue 27
_journal_name_full 'Dalton transactions (Cambridge, England : 2003)'
_journal_page_first 6255
_journal_page_last 6261
_journal_paper_doi 10.1039/c002908d
_journal_volume 39
_journal_year 2010
_chemical_formula_moiety 'C16 H22 Cl N3 Pd S2 '
_chemical_formula_sum 'C16 H22 Cl N3 Pd S2'
_chemical_formula_weight 462.34
_space_group_IT_number 2
_symmetry_cell_setting triclinic
_symmetry_Int_Tables_number 2
_symmetry_space_group_name_Hall '-P 1'
_symmetry_space_group_name_H-M 'P -1'
_cell_angle_alpha 61.6480(10)
_cell_angle_beta 73.5321(17)
_cell_angle_gamma 85.2855(17)
_cell_formula_units_Z 2
_cell_length_a 9.4925(5)
_cell_length_b 10.1758(4)
_cell_length_c 10.9510(4)
_cell_measurement_reflns_used 7754
_cell_measurement_temperature 93.1
_cell_measurement_theta_max 27.5
_cell_measurement_theta_min 3.1
_cell_volume 891.00(7)
_computing_cell_refinement PROCESS-AUTO
_computing_data_collection PROCESS-AUTO
_computing_data_reduction CrystalStructure
_computing_publication_material 'CrystalStructure 3.8'
_computing_structure_refinement SHELXL
_computing_structure_solution SIR92
_diffrn_detector_area_resol_mean 10.00
_diffrn_measured_fraction_theta_full 0.988
_diffrn_measured_fraction_theta_max 0.988
_diffrn_measurement_device_type 'Rigaku RAXIS-RAPID'
_diffrn_measurement_method \w
_diffrn_radiation_type 'Mo K\a'
_diffrn_radiation_wavelength 0.71075
_diffrn_reflns_av_R_equivalents 0.025
_diffrn_reflns_limit_h_max 12
_diffrn_reflns_limit_h_min -12
_diffrn_reflns_limit_k_max 13
_diffrn_reflns_limit_k_min -13
_diffrn_reflns_limit_l_max 14
_diffrn_reflns_limit_l_min -14
_diffrn_reflns_number 8856
_diffrn_reflns_theta_full 27.48
_diffrn_reflns_theta_max 27.48
_exptl_absorpt_coefficient_mu 1.428
_exptl_absorpt_correction_T_max 0.752
_exptl_absorpt_correction_T_min 0.616
_exptl_absorpt_correction_type multi-scan
_exptl_absorpt_process_details
;
Higashi, T. (1995). Program for Absorption Correction.
Rigaku Corporation, Tokyo, Japan.
;
_exptl_crystal_colour orange
_exptl_crystal_density_diffrn 1.723
_exptl_crystal_density_method 'not measured'
_exptl_crystal_description block
_exptl_crystal_F_000 468.00
_exptl_crystal_size_max 0.30
_exptl_crystal_size_mid 0.30
_exptl_crystal_size_min 0.20
_refine_diff_density_max 0.60
_refine_diff_density_min -0.55
_refine_ls_extinction_method none
_refine_ls_goodness_of_fit_ref 1.162
_refine_ls_hydrogen_treatment refall
_refine_ls_number_parameters 207
_refine_ls_number_reflns 4033
_refine_ls_R_factor_gt 0.0213
_refine_ls_shift/su_max 0.0010
_refine_ls_structure_factor_coef Fsqd
_refine_ls_weighting_details 'w = 1/[\s^2^(Fo^2^)+(0.0135P)^2^+1.0507P] where P=(Fo^2^+2Fc^2^)/3'
_refine_ls_weighting_scheme calc
_refine_ls_wR_factor_ref 0.0548
_reflns_number_gt 3602
_reflns_number_total 4033
_reflns_threshold_expression F^2^>2.0\s(F^2^)
_cod_data_source_file c002908d.txt
_cod_data_source_block SNSPdmune2
_cod_original_cell_volume 891.00(6)
_cod_original_formula_sum 'C16 H22 Cl N3 Pd S2 '
_cod_database_code 7025708

loop_
_symmetry_equiv_pos_site_id
_symmetry_equiv_pos_as_xyz
1 +X,+Y,+Z
2 -X,-Y,-Z

loop_
_atom_site_label
_atom_site_type_symbol
_atom_site_fract_x
_atom_site_fract_y
_atom_site_fract_z
_atom_site_U_iso_or_equiv
_atom_site_adp_type
_atom_site_occupancy
_atom_site_symmetry_multiplicity
_atom_site_calc_flag
_atom_site_refinement_flags
Pd(1) Pd 0.80930(2) 1.146995(19) 0.112012(19) 0.01199(5) Uani 1.00 1 d .
Cl(1) Cl 0.66083(7) 1.34612(6) 0.03876(6) 0.01881(12) Uani 1.00 1 d .
S(1) S 0.6805(2) 0.9926(2) 0.0775(2) 0.0125(6) Uiso 0.50 1 d P
S(2) S 0.9629(2) 1.2560(2) 0.1774(2) 0.0119(6) Uiso 0.50 1 d P
S(3) S 0.6704(2) 0.9823(2) 0.0972(2) 0.0142(7) Uiso 0.50 1 d P
S(4) S 0.9706(2) 1.2630(2) 0.1547(2) 0.0122(6) Uiso 0.50 1 d P
N(1) N 0.7380(2) 0.7105(2) 0.1417(2) 0.0153(4) Uani 1.00 1 d .
N(2) N 1.2105(2) 1.1436(2) 0.2354(2) 0.0138(3) Uani 1.00 1 d .
N(3) N 0.9322(2) 0.9793(2) 0.1740(2) 0.0126(3) Uani 1.00 1 d .
C(1) C 0.9993(2) 0.7437(2) 0.2674(2) 0.0184(4) Uani 1.00 1 d .
C(2) C 0.9012(2) 0.8405(2) 0.1948(2) 0.0143(4) Uani 1.00 1 d .
C(3) C 1.0899(2) 0.8272(2) 0.2869(2) 0.0179(4) Uani 1.00 1 d .
C(4) C 0.8074(2) 0.5670(2) 0.1961(2) 0.0183(4) Uani 1.00 1 d .
C(5) C 0.7151(3) 0.4643(2) 0.3495(2) 0.0211(5) Uani 1.00 1 d .
C(6) C 1.0476(2) 0.9764(2) 0.2253(2) 0.0134(4) Uani 1.00 1 d .
C(7) C 0.7771(2) 0.8304(2) 0.1452(2) 0.0134(4) Uani 1.00 1 d .
C(8) C 0.5582(3) 0.4434(2) 0.3476(2) 0.0233(5) Uani 1.00 1 d .
C(9) C 0.4915(2) 0.5925(2) 0.2700(2) 0.0213(5) Uani 1.00 1 d .
C(10) C 0.5958(2) 0.6918(2) 0.1210(2) 0.0177(4) Uani 1.00 1 d .
C(11) C 1.3258(2) 1.0374(2) 0.2674(2) 0.0197(5) Uani 1.00 1 d .
C(12) C 1.3153(3) 0.9681(2) 0.4267(3) 0.0286(6) Uani 1.00 1 d .
C(13) C 1.0878(2) 1.1180(2) 0.2133(2) 0.0130(4) Uani 1.00 1 d .
C(14) C 1.3345(3) 1.0916(3) 0.4633(3) 0.0318(6) Uani 1.00 1 d .
C(15) C 1.2278(3) 1.2129(3) 0.4144(2) 0.0272(6) Uani 1.00 1 d .
C(16) C 1.2374(2) 1.2722(2) 0.2549(2) 0.0183(4) Uani 1.00 1 d .
H(1) H 1.0023 0.6395 0.2975 0.022 Uiso 1.00 1 c R
H(2) H 1.1663 0.7912 0.3329 0.021 Uiso 1.00 1 c R
H(3) H 0.9088 0.5830 0.1963 0.022 Uiso 1.00 1 c R
H(4) H 0.8125 0.5209 0.1333 0.022 Uiso 1.00 1 c R
H(5) H 0.7136 0.5089 0.4129 0.025 Uiso 1.00 1 c R
H(6) H 0.7589 0.3661 0.3881 0.025 Uiso 1.00 1 c R
H(7) H 0.4956 0.3877 0.4483 0.028 Uiso 1.00 1 c R
H(8) H 0.5588 0.3826 0.2988 0.028 Uiso 1.00 1 c R
H(9) H 0.3965 0.5733 0.2589 0.026 Uiso 1.00 1 c R
H(10) H 0.4721 0.6450 0.3290 0.026 Uiso 1.00 1 c R
H(11) H 0.6088 0.6445 0.0581 0.021 Uiso 1.00 1 c R
H(12) H 0.5547 0.7904 0.0747 0.021 Uiso 1.00 1 c R
H(13) H 1.4238 1.0900 0.2089 0.024 Uiso 1.00 1 c R
H(14) H 1.3134 0.9583 0.2424 0.024 Uiso 1.00 1 c R
H(15) H 1.3928 0.8962 0.4495 0.034 Uiso 1.00 1 c R
H(16) H 1.2183 0.9132 0.4851 0.034 Uiso 1.00 1 c R
H(17) H 1.3176 1.0481 0.5690 0.038 Uiso 1.00 1 c R
H(18) H 1.4367 1.1363 0.4155 0.038 Uiso 1.00 1 c R
H(19) H 1.2501 1.2964 0.4297 0.033 Uiso 1.00 1 c R
H(20) H 1.1262 1.1718 0.4738 0.033 Uiso 1.00 1 c R
H(21) H 1.1628 1.3464 0.2271 0.022 Uiso 1.00 1 c R
H(22) H 1.3361 1.3215 0.1935 0.022 Uiso 1.00 1 c R

loop_
_atom_site_aniso_label
_atom_site_aniso_U_11
_atom_site_aniso_U_22
_atom_site_aniso_U_33
_atom_site_aniso_U_12
_atom_site_aniso_U_13
_atom_site_aniso_U_23
Pd(1) 0.01134(9) 0.01022(8) 0.01473(9) 0.00225(6) -0.00423(6) -0.00605(7)
Cl(1) 0.0200(2) 0.0131(2) 0.0263(3) 0.0060(2) -0.0126(2) -0.0091(2)
N(1) 0.0171(10) 0.0131(9) 0.0156(9) 0.0003(7) -0.0039(7) -0.0070(8)
N(2) 0.0150(9) 0.0124(8) 0.0147(9) 0.0012(7) -0.0050(7) -0.0064(7)
N(3) 0.0130(9) 0.0129(8) 0.0130(9) 0.0018(7) -0.0031(7) -0.0073(7)
C(1) 0.0186(12) 0.0118(10) 0.0218(12) 0.0034(9) -0.0046(9) -0.0065(9)
C(2) 0.0135(11) 0.0114(10) 0.0170(11) 0.0020(8) -0.0019(8) -0.0072(9)
C(3) 0.0164(11) 0.0147(11) 0.0214(12) 0.0040(9) -0.0063(9) -0.0076(10)
C(4) 0.0233(13) 0.0127(10) 0.0207(12) 0.0022(9) -0.0056(9) -0.0097(9)
C(5) 0.0308(14) 0.0154(11) 0.0179(12) -0.0015(10) -0.0078(10) -0.0077(10)
C(6) 0.0109(10) 0.0133(10) 0.0162(11) 0.0027(8) -0.0022(8) -0.0082(9)
C(7) 0.0151(11) 0.0149(10) 0.0094(10) 0.0006(8) -0.0023(8) -0.0057(9)
C(8) 0.0318(15) 0.0227(12) 0.0137(11) -0.0088(11) -0.0041(10) -0.0069(10)
C(9) 0.0207(12) 0.0275(13) 0.0169(12) -0.0062(10) -0.0043(9) -0.0109(10)
C(10) 0.0224(12) 0.0190(11) 0.0156(11) -0.0023(9) -0.0076(9) -0.0095(9)
C(11) 0.0128(11) 0.0178(11) 0.0280(13) 0.0026(9) -0.0070(9) -0.0100(10)
C(12) 0.0328(15) 0.0179(12) 0.0318(15) -0.0040(11) -0.0167(12) -0.0041(11)
C(13) 0.0137(11) 0.0136(10) 0.0105(10) 0.0006(8) -0.0023(8) -0.0052(8)
C(14) 0.0425(17) 0.0263(14) 0.0202(13) -0.0105(12) -0.0120(12) -0.0022(11)
C(15) 0.0286(14) 0.0354(15) 0.0214(13) -0.0115(11) 0.0026(10) -0.0195(12)
C(16) 0.0185(12) 0.0154(11) 0.0237(12) 0.0004(9) -0.0093(9) -0.0095(10)

loop_
_atom_type_symbol
_atom_type_description
_atom_type_scat_dispersion_real
_atom_type_scat_dispersion_imag
_atom_type_scat_source
C C 0.003 0.002
;
International Tables for Crystallography
(1992, Vol. C, Tables 4.2.6.8 and 6.1.1.4)
;
H H 0.000 0.000
;
International Tables for Crystallography
(1992, Vol. C, Table 6.1.1.4)
;
N N 0.006 0.003
;
International Tables for Crystallography
(1992, Vol. C, Tables 4.2.6.8 and 6.1.1.4)
;
Cl Cl 0.148 0.159
;
International Tables for Crystallography
(1992, Vol. C, Tables 4.2.6.8 and 6.1.1.4)
;
Pd Pd -0.999 1.007
;
International Tables for Crystallography
(1992, Vol. C, Tables 4.2.6.8 and 6.1.1.4)
;
S S 0.125 0.123
;
International Tables for Crystallography
(1992, Vol. C, Tables 4.2.6.8 and 6.1.1.4)
;

loop_
_geom_angle_atom_site_label_1
_geom_angle_atom_site_label_2
_geom_angle_atom_site_label_3
_geom_angle
_geom_angle_publ_flag
Cl(1) Pd(1) S(1) 95.56(6) yes
Cl(1) Pd(1) S(2) 96.55(5) yes
Cl(1) Pd(1) S(3) 96.30(6) yes
Cl(1) Pd(1) S(4) 96.08(5) yes
Cl(1) Pd(1) N(3) 179.56(5) yes
S(1) Pd(1) S(2) 167.38(7) yes
S(1) Pd(1) S(3) 4.66(7) yes
S(1) Pd(1) S(4) 168.25(8) yes
S(1) Pd(1) N(3) 84.08(9) yes
S(2) Pd(1) S(3) 164.77(7) yes
S(2) Pd(1) S(4) 5.08(6) yes
S(2) Pd(1) N(3) 83.79(9) yes
S(3) Pd(1) S(4) 167.23(7) yes
S(3) Pd(1) N(3) 83.32(9) yes
S(4) Pd(1) N(3) 84.28(9) yes
Pd(1) S(1) S(3) 92.4(14) yes
Pd(1) S(1) C(7) 98.97(15) yes
S(3) S(1) C(7) 75.8(10) yes
Pd(1) S(2) S(4) 69.9(9) yes
Pd(1) S(2) C(13) 97.44(15) yes
S(4) S(2) C(13) 91.2(8) yes
Pd(1) S(3) S(1) 82.9(13) yes
Pd(1) S(3) C(7) 99.51(16) yes
S(1) S(3) C(7) 98.1(10) yes
Pd(1) S(4) S(2) 105.1(9) yes
Pd(1) S(4) C(13) 99.30(15) yes
S(2) S(4) C(13) 81.7(7) yes
C(4) N(1) C(7) 124.5(2) yes
C(4) N(1) C(10) 110.7(2) yes
C(7) N(1) C(10) 122.8(2) yes
C(11) N(2) C(13) 124.8(2) yes
C(11) N(2) C(16) 110.7(2) yes
C(13) N(2) C(16) 123.8(2) yes
Pd(1) N(3) C(2) 124.76(17) yes
Pd(1) N(3) C(6) 124.34(19) yes
C(2) N(3) C(6) 110.08(19) yes
C(2) C(1) C(3) 108.0(2) yes
N(3) C(2) C(1) 107.2(2) yes
N(3) C(2) C(7) 114.7(2) yes
C(1) C(2) C(7) 138.1(2) yes
C(1) C(3) C(6) 107.0(2) yes
N(1) C(4) C(5) 108.26(19) yes
C(4) C(5) C(8) 109.3(2) yes
N(3) C(6) C(3) 107.7(2) yes
N(3) C(6) C(13) 115.1(2) yes
C(3) C(6) C(13) 137.0(2) yes
S(1) C(7) S(3) 6.06(10) yes
S(1) C(7) N(1) 118.6(2) yes
S(1) C(7) C(2) 116.9(2) yes
S(3) C(7) N(1) 118.6(2) yes
S(3) C(7) C(2) 116.9(2) yes
N(1) C(7) C(2) 124.4(2) yes
C(5) C(8) C(9) 112.5(2) yes
C(8) C(9) C(10) 110.8(2) yes
N(1) C(10) C(9) 107.7(2) yes
N(2) C(11) C(12) 109.2(2) yes
C(11) C(12) C(14) 109.2(2) yes
S(2) C(13) S(4) 7.04(10) yes
S(2) C(13) N(2) 118.7(2) yes
S(2) C(13) C(6) 117.6(2) yes
S(4) C(13) N(2) 119.7(2) yes
S(4) C(13) C(6) 116.6(2) yes
N(2) C(13) C(6) 123.6(2) yes
C(12) C(14) C(15) 111.1(3) yes
C(14) C(15) C(16) 111.6(2) yes
N(2) C(16) C(15) 107.59(19) yes
C(2) C(1) H(1) 126.0 no
C(3) C(1) H(1) 126.0 no
C(1) C(3) H(2) 126.5 no
C(6) C(3) H(2) 126.5 no
N(1) C(4) H(3) 110.0 no
N(1) C(4) H(4) 110.0 no
C(5) C(4) H(3) 110.0 no
C(5) C(4) H(4) 110.0 no
H(3) C(4) H(4) 108.4 no
C(4) C(5) H(5) 109.8 no
C(4) C(5) H(6) 109.8 no
C(8) C(5) H(5) 109.8 no
C(8) C(5) H(6) 109.8 no
H(5) C(5) H(6) 108.2 no
C(5) C(8) H(7) 109.1 no
C(5) C(8) H(8) 109.1 no
C(9) C(8) H(7) 109.1 no
C(9) C(8) H(8) 109.1 no
H(7) C(8) H(8) 107.8 no
C(8) C(9) H(9) 109.5 no
C(8) C(9) H(10) 109.5 no
C(10) C(9) H(9) 109.5 no
C(10) C(9) H(10) 109.5 no
H(9) C(9) H(10) 108.0 no
N(1) C(10) H(11) 110.2 no
N(1) C(10) H(12) 110.2 no
C(9) C(10) H(11) 110.2 no
C(9) C(10) H(12) 110.2 no
H(11) C(10) H(12) 108.5 no
N(2) C(11) H(13) 109.9 no
N(2) C(11) H(14) 109.8 no
C(12) C(11) H(13) 109.8 no
C(12) C(11) H(14) 109.9 no
H(13) C(11) H(14) 108.3 no
C(11) C(12) H(15) 109.8 no
C(11) C(12) H(16) 109.8 no
C(14) C(12) H(15) 109.8 no
C(14) C(12) H(16) 109.8 no
H(15) C(12) H(16) 108.3 no
C(12) C(14) H(17) 109.4 no
C(12) C(14) H(18) 109.4 no
C(15) C(14) H(17) 109.4 no
C(15) C(14) H(18) 109.4 no
H(17) C(14) H(18) 108.0 no
C(14) C(15) H(19) 109.3 no
C(14) C(15) H(20) 109.3 no
C(16) C(15) H(19) 109.3 no
C(16) C(15) H(20) 109.3 no
H(19) C(15) H(20) 108.0 no
N(2) C(16) H(21) 110.2 no
N(2) C(16) H(22) 110.2 no
C(15) C(16) H(21) 110.2 no
C(15) C(16) H(22) 110.2 no
H(21) C(16) H(22) 108.5 no

loop_
_geom_bond_atom_site_label_1
_geom_bond_atom_site_label_2
_geom_bond_distance
_geom_bond_publ_flag
Pd(1) Cl(1) 2.3159(6) yes
Pd(1) S(1) 2.290(3) yes
Pd(1) S(2) 2.342(2) yes
Pd(1) S(3) 2.306(3) yes
Pd(1) S(4) 2.277(2) yes
Pd(1) N(3) 1.9383(19) yes
S(1) S(3) 0.187(2) yes
S(1) C(7) 1.758(3) yes
S(2) S(4) 0.215(3) yes
S(2) C(13) 1.732(3) yes
S(3) C(7) 1.722(3) yes
S(4) C(13) 1.750(3) yes
N(1) C(4) 1.470(3) yes
N(1) C(7) 1.325(3) yes
N(1) C(10) 1.472(3) yes
N(2) C(11) 1.467(3) yes
N(2) C(13) 1.323(3) yes
N(2) C(16) 1.475(4) yes
N(3) C(2) 1.363(3) yes
N(3) C(6) 1.357(3) yes
C(1) C(2) 1.411(3) yes
C(1) C(3) 1.379(4) yes
C(2) C(7) 1.460(4) yes
C(3) C(6) 1.415(3) yes
C(4) C(5) 1.526(2) yes
C(5) C(8) 1.529(4) yes
C(6) C(13) 1.457(4) yes
C(8) C(9) 1.533(3) yes
C(9) C(10) 1.532(2) yes
C(11) C(12) 1.515(4) yes
C(12) C(14) 1.527(5) yes
C(14) C(15) 1.520(4) yes
C(15) C(16) 1.531(4) yes
C(1) H(1) 0.950 no
C(3) H(2) 0.950 no
C(4) H(3) 0.990 no
C(4) H(4) 0.990 no
C(5) H(5) 0.990 no
C(5) H(6) 0.990 no
C(8) H(7) 0.990 no
C(8) H(8) 0.990 no
C(9) H(9) 0.990 no
C(9) H(10) 0.990 no
C(10) H(11) 0.990 no
C(10) H(12) 0.990 no
C(11) H(13) 0.990 no
C(11) H(14) 0.990 no
C(12) H(15) 0.990 no
C(12) H(16) 0.990 no
C(14) H(17) 0.990 no
C(14) H(18) 0.990 no
C(15) H(19) 0.990 no
C(15) H(20) 0.990 no
C(16) H(21) 0.990 no
C(16) H(22) 0.990 no

loop_
_geom_contact_atom_site_label_1
_geom_contact_atom_site_label_2
_geom_contact_distance
_geom_contact_site_symmetry_2
Cl(1) C(10) 3.515(3) 2_675
S(1) C(3) 3.580(3) 2_775
S(1) C(6) 3.471(3) 2_775
S(1) C(11) 3.542(3) 1_455
S(2) C(4) 3.451(3) 1_565
S(3) C(11) 3.424(3) 1_455
S(4) N(1) 3.530(2) 2_775
S(4) C(4) 3.510(3) 1_565
S(4) C(4) 3.448(2) 2_775
N(1) S(4) 3.530(2) 2_775
N(1) N(2) 3.556(2) 2_775
N(1) C(13) 3.358(2) 2_775
N(2) N(1) 3.556(2) 2_775
N(2) C(10) 3.413(2) 2_775
N(3) N(3) 3.484(3) 2_775
N(3) C(2) 3.464(2) 2_775
N(3) C(7) 3.545(2) 2_775
C(2) N(3) 3.464(2) 2_775
C(3) S(1) 3.580(3) 2_775
C(4) S(2) 3.451(3) 1_545
C(4) S(4) 3.510(3) 1_545
C(4) S(4) 3.448(2) 2_775
C(6) S(1) 3.471(3) 2_775
C(6) C(7) 3.498(2) 2_775
C(7) N(3) 3.545(2) 2_775
C(7) C(6) 3.498(2) 2_775
C(7) C(13) 3.555(3) 2_775
C(10) Cl(1) 3.515(3) 2_675
C(10) N(2) 3.413(2) 2_775
C(11) S(1) 3.542(3) 1_655
C(11) S(3) 3.424(3) 1_655
C(13) N(1) 3.358(2) 2_775
C(13) C(7) 3.555(3) 2_775
Pd(1) H(13) 3.524 1_455
Pd(1) H(17) 3.003 2_776
Cl(1) H(4) 3.053 1_565
Cl(1) H(8) 2.927 1_565
Cl(1) H(9) 3.160 2_675
Cl(1) H(11) 3.132 1_565
Cl(1) H(11) 3.014 2_675
Cl(1) H(12) 3.348 2_675
Cl(1) H(13) 3.050 1_455
Cl(1) H(21) 3.243 2_785
Cl(1) H(22) 3.033 1_455
Cl(1) H(22) 3.117 2_785
S(1) H(12) 3.231 2_675
S(1) H(13) 2.821 1_455
S(1) H(14) 3.400 1_455
S(1) H(14) 3.280 2_775
S(2) H(3) 3.419 1_565
S(2) H(3) 3.471 2_775
S(2) H(4) 2.839 1_565
S(2) H(4) 3.259 2_775
S(2) H(6) 3.146 1_565
S(2) H(16) 3.228 2_776
S(3) H(12) 3.285 2_675
S(3) H(13) 2.721 1_455
S(3) H(14) 3.284 1_455
S(3) H(14) 3.432 2_775
S(3) H(17) 3.554 2_776
S(4) H(3) 3.478 1_565
S(4) H(3) 3.259 2_775
S(4) H(4) 2.857 1_565
S(4) H(4) 3.082 2_775
S(4) H(6) 3.311 1_565
S(4) H(16) 3.434 2_776
N(2) H(11) 2.970 2_775
N(2) H(12) 3.277 2_775
N(3) H(17) 3.034 2_776
N(3) H(20) 3.292 2_776
C(1) H(19) 3.346 2_776
C(1) H(20) 3.228 2_776
C(2) H(17) 3.412 2_776
C(2) H(19) 3.529 2_776
C(2) H(20) 3.505 2_776
C(3) H(19) 3.593 2_776
C(3) H(20) 2.837 2_776
C(5) H(7) 3.366 2_666
C(5) H(10) 3.138 2_666
C(5) H(15) 3.321 2_766
C(5) H(16) 3.476 2_766
C(6) H(17) 3.512 2_776
C(6) H(20) 2.908 2_776
C(8) H(5) 3.307 2_666
C(8) H(7) 3.327 2_666
C(8) H(10) 3.142 2_666
C(8) H(15) 3.182 2_766
C(8) H(18) 3.090 1_445
C(8) H(19) 3.090 1_445
C(9) H(5) 3.163 2_666
C(9) H(7) 3.222 2_666
C(9) H(19) 3.354 1_445
C(10) H(13) 3.273 2_775
C(10) H(22) 3.386 2_775
C(11) H(11) 3.418 2_775
C(11) H(12) 3.174 2_775
C(12) H(6) 3.035 2_766
C(12) H(17) 3.488 2_876
C(12) H(18) 3.132 2_876
C(13) H(11) 3.527 2_775
C(13) H(20) 3.465 2_776
C(14) H(7) 3.403 1_665
C(14) H(8) 3.216 1_665
C(14) H(15) 3.032 2_876
C(14) H(17) 3.478 2_876
C(14) H(18) 3.121 2_876
C(15) H(7) 3.416 1_665
C(15) H(8) 3.320 1_665
C(15) H(9) 3.522 1_665
C(16) H(8) 3.565 1_665
C(16) H(9) 3.549 1_665
C(16) H(11) 3.034 2_775
H(1) H(19) 3.553 2_776
H(1) H(21) 3.548 1_545
H(2) H(5) 3.395 2_766
H(2) H(6) 2.966 2_766
H(2) H(9) 3.203 1_655
H(2) H(10) 3.150 1_655
H(2) H(20) 3.095 2_776
H(3) S(2) 3.419 1_545
H(3) S(2) 3.471 2_775
H(3) S(4) 3.478 1_545
H(3) S(4) 3.259 2_775
H(3) H(21) 3.234 1_545
H(4) Cl(1) 3.053 1_545
H(4) S(2) 2.839 1_545
H(4) S(2) 3.259 2_775
H(4) S(4) 2.857 1_545
H(4) S(4) 3.082 2_775
H(4) H(21) 3.452 2_775
H(5) C(8) 3.307 2_666
H(5) C(9) 3.163 2_666
H(5) H(2) 3.395 2_766
H(5) H(7) 2.613 2_666
H(5) H(9) 3.142 2_666
H(5) H(10) 2.641 2_666
H(5) H(19) 3.272 2_776
H(6) S(2) 3.146 1_545
H(6) S(4) 3.311 1_545
H(6) C(12) 3.035 2_766
H(6) H(2) 2.966 2_766
H(6) H(10) 3.205 2_666
H(6) H(15) 2.652 2_766
H(6) H(16) 2.525 2_766
H(7) C(5) 3.366 2_666
H(7) C(8) 3.327 2_666
H(7) C(9) 3.222 2_666
H(7) C(14) 3.403 1_445
H(7) C(15) 3.416 1_445
H(7) H(5) 2.613 2_666
H(7) H(7) 3.010 2_666
H(7) H(10) 2.406 2_666
H(7) H(15) 2.797 2_766
H(7) H(17) 3.450 1_445
H(7) H(18) 2.864 1_445
H(7) H(19) 2.672 1_445
H(8) Cl(1) 2.927 1_545
H(8) C(14) 3.216 1_445
H(8) C(15) 3.320 1_445
H(8) C(16) 3.565 1_445
H(8) H(15) 2.989 2_766
H(8) H(18) 2.419 1_445
H(8) H(19) 2.874 1_445
H(8) H(22) 2.910 1_445
H(9) Cl(1) 3.160 2_675
H(9) C(15) 3.522 1_445
H(9) C(16) 3.549 1_445
H(9) H(2) 3.203 1_455
H(9) H(5) 3.142 2_666
H(9) H(19) 2.745 1_445
H(9) H(21) 3.524 1_445
H(9) H(22) 3.103 1_445
H(10) C(5) 3.138 2_666
H(10) C(8) 3.142 2_666
H(10) H(2) 3.150 1_455
H(10) H(5) 2.641 2_666
H(10) H(6) 3.205 2_666
H(10) H(7) 2.406 2_666
H(10) H(14) 3.238 1_455
H(10) H(15) 3.342 1_455
H(11) Cl(1) 3.132 1_545
H(11) Cl(1) 3.014 2_675
H(11) N(2) 2.970 2_775
H(11) C(11) 3.418 2_775
H(11) C(13) 3.527 2_775
H(11) C(16) 3.034 2_775
H(11) H(13) 2.970 2_775
H(11) H(21) 3.222 2_775
H(11) H(22) 2.508 2_775
H(12) Cl(1) 3.348 2_675
H(12) S(1) 3.231 2_675
H(12) S(3) 3.285 2_675
H(12) N(2) 3.277 2_775
H(12) C(11) 3.174 2_775
H(12) H(13) 2.695 2_775
H(12) H(14) 3.390 1_455
H(12) H(14) 3.129 2_775
H(12) H(22) 3.500 2_775
H(13) Pd(1) 3.524 1_655
H(13) Cl(1) 3.050 1_655
H(13) S(1) 2.821 1_655
H(13) S(3) 2.721 1_655
H(13) C(10) 3.273 2_775
H(13) H(11) 2.970 2_775
H(13) H(12) 2.695 2_775
H(14) S(1) 3.400 1_655
H(14) S(1) 3.280 2_775
H(14) S(3) 3.284 1_655
H(14) S(3) 3.432 2_775
H(14) H(10) 3.238 1_655
H(14) H(12) 3.390 1_655
H(14) H(12) 3.129 2_775
H(15) C(5) 3.321 2_766
H(15) C(8) 3.182 2_766
H(15) C(14) 3.032 2_876
H(15) H(6) 2.652 2_766
H(15) H(7) 2.797 2_766
H(15) H(8) 2.989 2_766
H(15) H(10) 3.342 1_655
H(15) H(17) 2.785 2_876
H(15) H(18) 2.392 2_876
H(16) S(2) 3.228 2_776
H(16) S(4) 3.434 2_776
H(16) C(5) 3.476 2_766
H(16) H(6) 2.525 2_766
H(16) H(20) 3.303 2_776
H(17) Pd(1) 3.003 2_776
H(17) S(3) 3.554 2_776
H(17) N(3) 3.034 2_776
H(17) C(2) 3.412 2_776
H(17) C(6) 3.512 2_776
H(17) C(12) 3.488 2_876
H(17) C(14) 3.478 2_876
H(17) H(7) 3.450 1_665
H(17) H(15) 2.785 2_876
H(17) H(18) 2.863 2_876
H(18) C(8) 3.090 1_665
H(18) C(12) 3.132 2_876
H(18) C(14) 3.121 2_876
H(18) H(7) 2.864 1_665
H(18) H(8) 2.419 1_665
H(18) H(15) 2.392 2_876
H(18) H(17) 2.863 2_876
H(18) H(18) 2.899 2_876
H(19) C(1) 3.346 2_776
H(19) C(2) 3.529 2_776
H(19) C(3) 3.593 2_776
H(19) C(8) 3.090 1_665
H(19) C(9) 3.354 1_665
H(19) H(1) 3.553 2_776
H(19) H(5) 3.272 2_776
H(19) H(7) 2.672 1_665
H(19) H(8) 2.874 1_665
H(19) H(9) 2.745 1_665
H(20) N(3) 3.292 2_776
H(20) C(1) 3.228 2_776
H(20) C(2) 3.505 2_776
H(20) C(3) 2.837 2_776
H(20) C(6) 2.908 2_776
H(20) C(13) 3.465 2_776
H(20) H(2) 3.095 2_776
H(20) H(16) 3.303 2_776
H(21) Cl(1) 3.243 2_785
H(21) H(1) 3.548 1_565
H(21) H(3) 3.234 1_565
H(21) H(4) 3.452 2_775
H(21) H(9) 3.524 1_665
H(21) H(11) 3.222 2_775
H(22) Cl(1) 3.033 1_655
H(22) Cl(1) 3.117 2_785
H(22) C(10) 3.386 2_775
H(22) H(8) 2.910 1_665
H(22) H(9) 3.103 1_665
H(22) H(11) 2.508 2_775
H(22) H(12) 3.500 2_775

loop_
_geom_torsion_atom_site_label_1
_geom_torsion_atom_site_label_2
_geom_torsion_atom_site_label_3
_geom_torsion_atom_site_label_4
_geom_torsion
Cl(1) Pd(1) S(1) S(3) -99.4(10)
Cl(1) Pd(1) S(1) C(7) -175.36(10)
Cl(1) Pd(1) S(2) S(4) -85.0(8)
Cl(1) Pd(1) S(2) C(13) -173.60(9)
Cl(1) Pd(1) S(3) S(1) 81.1(10)
Cl(1) Pd(1) S(3) C(7) 178.24(10)
Cl(1) Pd(1) S(4) S(2) 95.5(8)
Cl(1) Pd(1) S(4) C(13) 179.40(9)
Cl(1) Pd(1) N(3) C(2) 28(10)
Cl(1) Pd(1) N(3) C(6) -141(9)
S(1) Pd(1) S(2) S(4) 111.4(8)
S(1) Pd(1) S(2) C(13) 22.8(3)
S(2) Pd(1) S(1) S(3) 64.3(11)
S(2) Pd(1) S(1) C(7) -11.8(4)
S(1) Pd(1) S(3) C(7) 97.1(10)
S(3) Pd(1) S(1) C(7) -76.0(10)
S(1) Pd(1) S(4) S(2) -91.9(9)
S(1) Pd(1) S(4) C(13) -8.1(4)
S(4) Pd(1) S(1) S(3) 88.1(11)
S(4) Pd(1) S(1) C(7) 12.1(4)
S(1) Pd(1) N(3) C(2) -8.30(18)
S(1) Pd(1) N(3) C(6) -176.90(17)
N(3) Pd(1) S(1) S(3) 80.4(10)
N(3) Pd(1) S(1) C(7) 4.38(11)
S(2) Pd(1) S(3) S(1) -131.5(9)
S(2) Pd(1) S(3) C(7) -34.3(3)
S(3) Pd(1) S(2) S(4) 127.6(7)
S(3) Pd(1) S(2) C(13) 39.0(3)
S(2) Pd(1) S(4) C(13) 83.9(8)
S(4) Pd(1) S(2) C(13) -88.6(8)
S(2) Pd(1) N(3) C(2) 168.19(19)
S(2) Pd(1) N(3) C(6) -0.40(16)
N(3) Pd(1) S(2) S(4) 95.3(8)
N(3) Pd(1) S(2) C(13) 6.69(10)
S(3) Pd(1) S(4) S(2) -70.4(9)
S(3) Pd(1) S(4) C(13) 13.5(4)
S(4) Pd(1) S(3) S(1) -113.0(10)
S(4) Pd(1) S(3) C(7) -15.8(4)
S(3) Pd(1) N(3) C(2) -3.68(18)
S(3) Pd(1) N(3) C(6) -172.27(17)
N(3) Pd(1) S(3) S(1) -99.1(10)
N(3) Pd(1) S(3) C(7) -2.00(12)
S(4) Pd(1) N(3) C(2) 173.27(19)
S(4) Pd(1) N(3) C(6) 4.68(16)
N(3) Pd(1) S(4) S(2) -84.2(8)
N(3) Pd(1) S(4) C(13) -0.34(11)
Pd(1) S(1) S(3) C(7) -98.7(3)
Pd(1) S(1) C(7) S(3) 90.2(14)
Pd(1) S(1) C(7) N(1) -178.38(15)
Pd(1) S(1) C(7) C(2) -1.59(19)
S(3) S(1) C(7) N(1) 91.4(14)
S(3) S(1) C(7) C(2) -91.8(13)
C(7) S(1) S(3) Pd(1) 98.7(3)
Pd(1) S(2) S(4) C(13) -97.5(2)
Pd(1) S(2) C(13) S(4) 69.8(9)
Pd(1) S(2) C(13) N(2) 170.24(16)
Pd(1) S(2) C(13) C(6) -13.04(19)
S(4) S(2) C(13) N(2) 100.4(9)
S(4) S(2) C(13) C(6) -82.9(9)
C(13) S(2) S(4) Pd(1) 97.5(2)
Pd(1) S(3) C(7) S(1) -84.2(13)
Pd(1) S(3) C(7) N(1) -176.06(15)
Pd(1) S(3) C(7) C(2) 7.12(19)
S(1) S(3) C(7) N(1) -91.9(13)
S(1) S(3) C(7) C(2) 91.3(14)
Pd(1) S(4) C(13) S(2) -104.0(9)
Pd(1) S(4) C(13) N(2) 172.47(17)
Pd(1) S(4) C(13) C(6) -3.34(19)
S(2) S(4) C(13) N(2) -83.5(9)
S(2) S(4) C(13) C(6) 100.7(9)
C(4) N(1) C(7) S(1) -179.14(17)
C(4) N(1) C(7) S(3) -172.23(18)
C(4) N(1) C(7) C(2) 4.3(3)
C(7) N(1) C(4) C(5) 96.3(2)
C(4) N(1) C(10) C(9) 65.8(2)
C(10) N(1) C(4) C(5) -67.8(3)
C(7) N(1) C(10) C(9) -98.7(2)
C(10) N(1) C(7) S(1) -16.9(2)
C(10) N(1) C(7) S(3) -10.0(2)
C(10) N(1) C(7) C(2) 166.61(19)
C(11) N(2) C(13) S(2) 179.74(18)
C(11) N(2) C(13) S(4) -172.28(18)
C(11) N(2) C(13) C(6) 3.2(3)
C(13) N(2) C(11) C(12) -104.1(3)
C(11) N(2) C(16) C(15) -63.4(2)
C(16) N(2) C(11) C(12) 66.4(2)
C(13) N(2) C(16) C(15) 107.2(2)
C(16) N(2) C(13) S(2) 10.4(2)
C(16) N(2) C(13) S(4) 18.4(2)
C(16) N(2) C(13) C(6) -166.1(2)
Pd(1) N(3) C(2) C(1) -168.04(15)
Pd(1) N(3) C(2) C(7) 9.2(2)
Pd(1) N(3) C(6) C(3) 167.93(15)
Pd(1) N(3) C(6) C(13) -8.0(2)
C(2) N(3) C(6) C(3) -2.1(2)
C(2) N(3) C(6) C(13) -178.03(18)
C(6) N(3) C(2) C(1) 1.9(2)
C(6) N(3) C(2) C(7) 179.16(18)
C(2) C(1) C(3) C(6) -0.2(2)
C(3) C(1) C(2) N(3) -1.0(2)
C(3) C(1) C(2) C(7) -177.2(2)
N(3) C(2) C(7) S(1) -3.8(2)
N(3) C(2) C(7) S(3) -10.6(2)
N(3) C(2) C(7) N(1) 172.82(19)
C(1) C(2) C(7) S(1) 172.3(2)
C(1) C(2) C(7) S(3) 165.5(2)
C(1) C(2) C(7) N(1) -11.2(4)
C(1) C(3) C(6) N(3) 1.4(2)
C(1) C(3) C(6) C(13) 176.0(2)
N(1) C(4) C(5) C(8) 58.6(3)
C(4) C(5) C(8) C(9) -51.6(3)
N(3) C(6) C(13) S(2) 14.8(2)
N(3) C(6) C(13) S(4) 7.0(2)
N(3) C(6) C(13) N(2) -168.6(2)
C(3) C(6) C(13) S(2) -159.5(2)
C(3) C(6) C(13) S(4) -167.3(2)
C(3) C(6) C(13) N(2) 17.1(4)
C(5) C(8) C(9) C(10) 50.8(3)
C(8) C(9) C(10) N(1) -55.9(3)
N(2) C(11) C(12) C(14) -59.4(3)
C(11) C(12) C(14) C(15) 53.3(2)
C(12) C(14) C(15) C(16) -52.8(2)
C(14) C(15) C(16) N(2) 56.3(3)
